data_1505970
loop_
_publ_author_name
'Evans, David A.'
'Fandrick, Keith R.'

_publ_section_title
;
 Catalytic enantioselective pyrrole alkylations of alpha,beta-unsaturated
 2-acyl imidazoles.
;
_journal_issue 11
_journal_name_full 'Organic letters'
_journal_page_first 2249
_journal_page_last 2252
_journal_paper_doi 10.1021/ol060576e
_journal_volume 8
_journal_year 2006
_chemical_formula_sum 'C25 H24 N2 O'
_chemical_formula_weight 368.46
_chemical_name_systematic
; 
 ? 
;
_space_group_IT_number 19
_symmetry_cell_setting orthorhombic
_symmetry_space_group_name_Hall 'P 2ac 2ab'
_symmetry_space_group_name_H-M 'P 21 21 21'
_atom_sites_solution_hydrogens geom
_atom_sites_solution_primary direct
_atom_sites_solution_secondary difmap
_audit_creation_method SHELXL-97
_cell_angle_alpha 90.00
_cell_angle_beta 90.00
_cell_angle_gamma 90.00
_cell_formula_units_Z 4
_cell_length_a 4.9719(9)
_cell_length_b 14.740(3)
_cell_length_c 26.890(5)
_cell_measurement_reflns_used 645
_cell_measurement_temperature 193(2)
_cell_measurement_theta_max 20.49
_cell_measurement_theta_min 3.15
_cell_volume 1970.7(6)
_computing_cell_refinement 'Bruker SMART'
_computing_data_collection 'Bruker SMART'
_computing_data_reduction 'Bruker SAINT'
_computing_molecular_graphics 'Bruker SHELXTL'
_computing_publication_material 'Bruker SHELXTL'
_computing_structure_refinement 'SHELXL-97 (Sheldrick, 1997)'
_computing_structure_solution 'SHELXS-97 (Sheldrick, 1990)'
_diffrn_ambient_temperature 193(2)
_diffrn_measured_fraction_theta_full 0.999
_diffrn_measured_fraction_theta_max 0.999
_diffrn_measurement_device_type 'CCD area detector'
_diffrn_measurement_method 'phi and omega scans'
_diffrn_radiation_monochromator graphite
_diffrn_radiation_source 'fine-focus sealed tube'
_diffrn_radiation_type MoK\a
_diffrn_radiation_wavelength 0.71073
_diffrn_reflns_av_R_equivalents 0.0715
_diffrn_reflns_av_sigmaI/netI 0.0815
_diffrn_reflns_limit_h_max 5
_diffrn_reflns_limit_h_min -5
_diffrn_reflns_limit_k_max 17
_diffrn_reflns_limit_k_min -15
_diffrn_reflns_limit_l_max 31
_diffrn_reflns_limit_l_min -28
_diffrn_reflns_number 11201
_diffrn_reflns_theta_full 25.00
_diffrn_reflns_theta_max 25.00
_diffrn_reflns_theta_min 2.05
_exptl_absorpt_coefficient_mu 0.076
_exptl_absorpt_correction_type none
_exptl_crystal_colour colourless
_exptl_crystal_density_diffrn 1.242
_exptl_crystal_density_meas 0
_exptl_crystal_density_method 'not measured'
_exptl_crystal_description rod
_exptl_crystal_F_000 784
_exptl_crystal_size_max 0.20
_exptl_crystal_size_mid 0.20
_exptl_crystal_size_min 0.10
_refine_diff_density_max 0.173
_refine_diff_density_min -0.174
_refine_diff_density_rms 0.040
_refine_ls_abs_structure_details 'Flack H D (1983), Acta Cryst. A39, 876-881'
_refine_ls_abs_structure_Flack 0(2)
_refine_ls_extinction_method none
_refine_ls_goodness_of_fit_ref 1.079
_refine_ls_hydrogen_treatment mixed
_refine_ls_matrix_type full
_refine_ls_number_parameters 349
_refine_ls_number_reflns 3457
_refine_ls_number_restraints 0
_refine_ls_restrained_S_all 1.079
_refine_ls_R_factor_all 0.0843
_refine_ls_R_factor_gt 0.0588
_refine_ls_shift/su_max 0.000
_refine_ls_shift/su_mean 0.000
_refine_ls_structure_factor_coef Fsqd
_refine_ls_weighting_details 'calc w=1/[\s^2^(Fo^2^)+(0.0220P)^2^+0.0000P] where P=(Fo^2^+2Fc^2^)/3'
_refine_ls_weighting_scheme calc
_refine_ls_wR_factor_gt 0.0786
_refine_ls_wR_factor_ref 0.0849
_reflns_number_gt 2687
_reflns_number_total 3457
_reflns_threshold_expression >2sigma(I)
_cod_data_source_file ol060576esi20060308_043613.cif
_cod_data_source_block ya9sad
_cod_depositor_comments
;
The following automatic conversions were performed:

'_symmetry_cell_setting' value 'Orthorhombic' changed to
'orthorhombic' according to
/home/saulius/struct/CIF-dictionaries/cif_core.dic dictionary named
'cif_core.dic' version 2.4.1 from 2010-06-29.

Automatic conversion script
Id: cif_fix_values 1715 2011-07-08 13:25:40Z adriana 
;
_cod_original_cell_volume 1970.6(6)
_cod_original_sg_symbol_H-M P2(1)2(1)2(1)
_cod_database_code 1505970

loop_
_symmetry_equiv_pos_as_xyz
'x, y, z'
'-x+1/2, -y, z+1/2'
'-x, y+1/2, -z+1/2'
'x+1/2, -y+1/2, -z'

loop_
_atom_site_label
_atom_site_type_symbol
_atom_site_fract_x
_atom_site_fract_y
_atom_site_fract_z
_atom_site_U_iso_or_equiv
_atom_site_adp_type
_atom_site_occupancy
_atom_site_symmetry_multiplicity
_atom_site_calc_flag
C1 C 0.5965(6) 0.56432(18) 0.83483(11) 0.0221(7) Uani 1 1 d
C2 C 0.4937(7) 0.5844(2) 0.88660(11) 0.0239(7) Uani 1 1 d
C3 C 0.6123(6) 0.52064(19) 0.92595(11) 0.0235(7) Uani 1 1 d
C4 C 0.4972(6) 0.42747(19) 0.92140(10) 0.0216(7) Uani 1 1 d
C5 C 0.2873(6) 0.3950(2) 0.89381(11) 0.0262(8) Uani 1 1 d
C6 C 0.2721(6) 0.29890(19) 0.90154(10) 0.0230(7) Uani 1 1 d
C7 C 0.1084(7) 0.2295(2) 0.88343(12) 0.0302(8) Uani 1 1 d
C8 C 0.1534(7) 0.1417(2) 0.89835(12) 0.0300(8) Uani 1 1 d
C9 C 0.3601(6) 0.1214(2) 0.93179(12) 0.0280(8) Uani 1 1 d
C10 C 0.5240(7) 0.1875(2) 0.95037(11) 0.0284(8) Uani 1 1 d
C11 C 0.4804(6) 0.27636(19) 0.93519(10) 0.0230(7) Uani 1 1 d
C12 C 0.5870(6) 0.56306(19) 0.97747(10) 0.0218(7) Uani 1 1 d
C13 C 0.3926(6) 0.5370(2) 1.01135(11) 0.0272(8) Uani 1 1 d
C14 C 0.3719(7) 0.5788(2) 1.05763(11) 0.0291(8) Uani 1 1 d
C15 C 0.5454(7) 0.6481(2) 1.06981(13) 0.0338(8) Uani 1 1 d
C16 C 0.7399(7) 0.6753(2) 1.03672(13) 0.0349(8) Uani 1 1 d
C17 C 0.7606(7) 0.6328(2) 0.99070(12) 0.0280(7) Uani 1 1 d
C18 C 0.4767(6) 0.5492(2) 0.74613(11) 0.0249(7) Uani 1 1 d
C19 C 0.3516(9) 0.6225(3) 0.71404(13) 0.0332(9) Uani 1 1 d
C20 C 0.3921(6) 0.4545(2) 0.72987(10) 0.0257(7) Uani 1 1 d
C21 C 0.1837(7) 0.4085(2) 0.75245(13) 0.0398(9) Uani 1 1 d
C22 C 0.1016(8) 0.3238(2) 0.73607(13) 0.0405(9) Uani 1 1 d
C23 C 0.2295(8) 0.2842(2) 0.69661(13) 0.0372(9) Uani 1 1 d
C24 C 0.4351(8) 0.3296(2) 0.67288(14) 0.0459(10) Uani 1 1 d
C25 C 0.5163(7) 0.4140(2) 0.68934(12) 0.0391(9) Uani 1 1 d
H3 H 0.802(5) 0.5184(15) 0.9180(8) 0.004(7) Uiso 1 1 d
H5 H 0.186(5) 0.4280(18) 0.8721(9) 0.026(8) Uiso 1 1 d
H7 H -0.031(6) 0.245(2) 0.8621(10) 0.033(9) Uiso 1 1 d
H8 H 0.042(5) 0.0932(18) 0.8861(9) 0.027(8) Uiso 1 1 d
H9 H 0.382(6) 0.0553(18) 0.9413(9) 0.023(7) Uiso 1 1 d
H10 H 0.659(5) 0.1756(17) 0.9720(9) 0.018(8) Uiso 1 1 d
H13 H 0.270(6) 0.4918(18) 1.0027(9) 0.025(8) Uiso 1 1 d
H14 H 0.227(5) 0.5602(18) 1.0806(9) 0.028(8) Uiso 1 1 d
H15 H 0.540(5) 0.6753(17) 1.1012(10) 0.024(8) Uiso 1 1 d
H16 H 0.862(7) 0.724(2) 1.0447(11) 0.051(11) Uiso 1 1 d
H17 H 0.884(6) 0.6535(18) 0.9651(9) 0.024(8) Uiso 1 1 d
H18 H 0.668(5) 0.5534(15) 0.7424(8) 0.003(6) Uiso 1 1 d
H21 H 0.092(7) 0.434(2) 0.7790(11) 0.052(11) Uiso 1 1 d
H22 H -0.043(8) 0.291(2) 0.7549(13) 0.079(13) Uiso 1 1 d
H23 H 0.180(6) 0.225(2) 0.6841(10) 0.034(9) Uiso 1 1 d
H24 H 0.519(7) 0.302(2) 0.6422(11) 0.049(10) Uiso 1 1 d
H25 H 0.648(7) 0.448(2) 0.6721(11) 0.053(11) Uiso 1 1 d
H2A H 0.291(5) 0.5824(16) 0.8881(8) 0.011(7) Uiso 1 1 d
H19A H 0.390(6) 0.6117(17) 0.6786(10) 0.026(8) Uiso 1 1 d
H2B H 0.557(5) 0.6403(17) 0.8937(8) 0.009(7) Uiso 1 1 d
H19B H 0.405(6) 0.6838(19) 0.7235(10) 0.034(9) Uiso 1 1 d
H19C H 0.178(7) 0.620(2) 0.7156(11) 0.034(10) Uiso 1 1 d
H1N H 0.249(5) 0.5710(18) 0.8060(9) 0.016(8) Uiso 1 1 d
H2N H 0.740(6) 0.359(2) 0.9684(10) 0.032(9) Uiso 1 1 d
N1 N 0.4163(5) 0.56580(17) 0.79827(9) 0.0228(6) Uani 1 1 d
N2 N 0.6124(5) 0.35591(17) 0.94658(10) 0.0264(6) Uani 1 1 d
O1 O 0.8403(4) 0.55179(13) 0.82765(7) 0.0262(5) Uani 1 1 d

loop_
_atom_site_aniso_label
_atom_site_aniso_U_11
_atom_site_aniso_U_22
_atom_site_aniso_U_33
_atom_site_aniso_U_23
_atom_site_aniso_U_13
_atom_site_aniso_U_12
C1 0.0238(16) 0.0131(15) 0.0295(18) 0.0020(13) 0.0003(14) -0.0022(15)
C2 0.0220(17) 0.0169(17) 0.0328(18) -0.0027(15) 0.0008(15) -0.0024(16)
C3 0.0190(17) 0.0202(17) 0.0314(18) 0.0012(14) 0.0012(16) 0.0043(15)
C4 0.0230(15) 0.0212(17) 0.0205(15) 0.0045(14) 0.0018(13) 0.0043(16)
C5 0.0247(18) 0.0271(18) 0.0269(19) 0.0051(15) -0.0024(16) 0.0033(15)
C6 0.0211(16) 0.0259(18) 0.0221(16) -0.0011(14) 0.0017(14) -0.0015(15)
C7 0.0239(18) 0.035(2) 0.032(2) 0.0028(16) -0.0054(17) -0.0044(17)
C8 0.0302(19) 0.0252(19) 0.035(2) -0.0026(16) 0.0023(16) -0.0078(17)
C9 0.0277(18) 0.0191(17) 0.037(2) 0.0016(15) 0.0080(17) -0.0019(16)
C10 0.0272(19) 0.029(2) 0.0291(19) 0.0021(15) -0.0024(17) 0.0020(17)
C11 0.0231(18) 0.0221(17) 0.0236(17) -0.0006(14) 0.0077(15) 0.0012(15)
C12 0.0202(16) 0.0171(15) 0.0280(17) 0.0057(13) -0.0054(14) 0.0040(15)
C13 0.0227(16) 0.0200(17) 0.039(2) 0.0025(15) -0.0035(16) -0.0017(16)
C14 0.0326(18) 0.0280(19) 0.0268(19) -0.0008(15) 0.0020(15) 0.0046(18)
C15 0.031(2) 0.043(2) 0.027(2) -0.0081(17) -0.0072(17) 0.0059(18)
C16 0.0290(19) 0.032(2) 0.043(2) -0.0066(17) -0.0048(17) -0.0040(18)
C17 0.0265(17) 0.0291(19) 0.0284(18) 0.0015(15) -0.0017(16) 0.0015(17)
C18 0.0197(17) 0.0299(19) 0.0249(17) 0.0034(14) 0.0006(14) -0.0007(16)
C19 0.036(2) 0.033(2) 0.031(2) 0.0007(16) 0.0006(17) -0.001(2)
C20 0.0245(16) 0.0275(18) 0.0250(17) 0.0038(14) -0.0057(14) 0.0048(16)
C21 0.050(2) 0.031(2) 0.039(2) -0.0082(17) 0.0152(19) -0.0038(18)
C22 0.050(2) 0.029(2) 0.043(2) -0.0039(17) 0.013(2) -0.0083(19)
C23 0.046(2) 0.021(2) 0.045(2) -0.0060(17) -0.012(2) 0.0015(19)
C24 0.047(3) 0.048(2) 0.044(2) -0.0191(19) 0.005(2) 0.001(2)
C25 0.037(2) 0.040(2) 0.040(2) -0.0096(18) 0.0098(18) -0.0123(19)
N1 0.0165(15) 0.0259(14) 0.0259(15) 0.0013(12) 0.0047(12) 0.0008(13)
N2 0.0247(14) 0.0231(15) 0.0315(16) -0.0007(13) -0.0089(13) -0.0038(14)
O1 0.0168(11) 0.0318(12) 0.0302(12) 0.0017(9) 0.0020(9) -0.0001(10)

loop_
_atom_type_symbol
_atom_type_description
_atom_type_scat_dispersion_real
_atom_type_scat_dispersion_imag
_atom_type_scat_source
C C 0.0033 0.0016 'International Tables Vol C Tables 4.2.6.8 and 6.1.1.4'
H H 0.0000 0.0000 'International Tables Vol C Tables 4.2.6.8 and 6.1.1.4'
N N 0.0061 0.0033 'International Tables Vol C Tables 4.2.6.8 and 6.1.1.4'
O O 0.0106 0.0060 'International Tables Vol C Tables 4.2.6.8 and 6.1.1.4'

loop_
_geom_angle_atom_site_label_1
_geom_angle_atom_site_label_2
_geom_angle_atom_site_label_3
_geom_angle
O1 C1 N1 123.0(3)
O1 C1 C2 120.2(3)
N1 C1 C2 116.7(3)
C1 C2 C3 112.6(2)
C4 C3 C12 114.8(2)
C4 C3 C2 111.1(3)
C12 C3 C2 110.1(2)
C5 C4 N2 108.4(3)
C5 C4 C3 131.3(3)
N2 C4 C3 120.3(3)
C4 C5 C6 107.9(3)
C7 C6 C11 118.6(3)
C7 C6 C5 134.8(3)
C11 C6 C5 106.6(3)
C8 C7 C6 119.6(3)
C7 C8 C9 120.6(3)
C10 C9 C8 121.4(3)
C9 C10 C11 118.2(3)
N2 C11 C10 131.5(3)
N2 C11 C6 106.9(2)
C10 C11 C6 121.6(3)
C13 C12 C17 118.1(3)
C13 C12 C3 122.9(3)
C17 C12 C3 119.0(3)
C12 C13 C14 121.2(3)
C15 C14 C13 119.6(3)
C16 C15 C14 120.3(3)
C15 C16 C17 119.7(3)
C12 C17 C16 121.1(3)
N1 C18 C19 110.1(3)
N1 C18 C20 112.0(2)
C19 C18 C20 112.1(3)
C21 C20 C25 118.0(3)
C21 C20 C18 122.1(3)
C25 C20 C18 119.8(3)
C20 C21 C22 121.6(3)
C23 C22 C21 119.6(4)
C22 C23 C24 119.7(3)
C23 C24 C25 120.4(3)
C24 C25 C20 120.6(3)
C1 N1 C18 124.8(2)
C4 N2 C11 110.1(3)

loop_
_geom_bond_atom_site_label_1
_geom_bond_atom_site_label_2
_geom_bond_distance
C1 O1 1.241(3)
C1 N1 1.330(3)
C1 C2 1.512(4)
C2 C3 1.534(4)
C3 C4 1.493(4)
C3 C12 1.525(4)
C4 C5 1.367(4)
C4 N2 1.378(4)
C5 C6 1.433(4)
C6 C7 1.395(4)
C6 C11 1.415(4)
C7 C8 1.374(4)
C8 C9 1.398(4)
C9 C10 1.365(4)
C10 C11 1.389(4)
C11 N2 1.378(4)
C12 C13 1.383(4)
C12 C17 1.388(4)
C13 C14 1.392(4)
C14 C15 1.377(4)
C15 C16 1.374(5)
C16 C17 1.391(4)
C18 N1 1.455(4)
C18 C19 1.516(4)
C18 C20 1.522(4)
C20 C21 1.379(4)
C20 C25 1.387(4)
C21 C22 1.386(4)
C22 C23 1.368(5)
C23 C24 1.379(5)
C24 C25 1.381(5)

loop_
_geom_torsion_atom_site_label_1
_geom_torsion_atom_site_label_2
_geom_torsion_atom_site_label_3
_geom_torsion_atom_site_label_4
_geom_torsion
O1 C1 C2 C3 -46.2(4)
N1 C1 C2 C3 137.3(3)
C1 C2 C3 C4 -72.1(3)
C1 C2 C3 C12 159.6(3)
C12 C3 C4 C5 115.8(3)
C2 C3 C4 C5 -10.0(4)
C12 C3 C4 N2 -66.7(4)
C2 C3 C4 N2 167.5(3)
N2 C4 C5 C6 -0.7(3)
C3 C4 C5 C6 177.1(3)
C4 C5 C6 C7 -178.6(3)
C4 C5 C6 C11 0.5(3)
C11 C6 C7 C8 -0.3(4)
C5 C6 C7 C8 178.7(3)
C6 C7 C8 C9 0.5(5)
C7 C8 C9 C10 -0.4(5)
C8 C9 C10 C11 0.1(5)
C9 C10 C11 N2 -178.8(3)
C9 C10 C11 C6 0.2(5)
C7 C6 C11 N2 179.1(3)
C5 C6 C11 N2 -0.2(3)
C7 C6 C11 C10 -0.1(4)
C5 C6 C11 C10 -179.4(3)
C4 C3 C12 C13 -23.9(4)
C2 C3 C12 C13 102.4(3)
C4 C3 C12 C17 158.1(3)
C2 C3 C12 C17 -75.6(3)
C17 C12 C13 C14 -0.5(4)
C3 C12 C13 C14 -178.5(3)
C12 C13 C14 C15 0.8(4)
C13 C14 C15 C16 -0.7(5)
C14 C15 C16 C17 0.2(5)
C13 C12 C17 C16 0.0(4)
C3 C12 C17 C16 178.1(3)
C15 C16 C17 C12 0.1(5)
N1 C18 C20 C21 27.6(4)
C19 C18 C20 C21 -96.7(4)
N1 C18 C20 C25 -156.1(3)
C19 C18 C20 C25 79.6(4)
C25 C20 C21 C22 1.0(5)
C18 C20 C21 C22 177.4(3)
C20 C21 C22 C23 0.1(5)
C21 C22 C23 C24 -1.3(5)
C22 C23 C24 C25 1.4(5)
C23 C24 C25 C20 -0.2(5)
C21 C20 C25 C24 -1.0(5)
C18 C20 C25 C24 -177.5(3)
O1 C1 N1 C18 2.9(5)
C2 C1 N1 C18 179.3(3)
C19 C18 N1 C1 -131.6(3)
C20 C18 N1 C1 102.9(3)
C5 C4 N2 C11 0.6(3)
C3 C4 N2 C11 -177.4(3)
C10 C11 N2 C4 178.8(3)
C6 C11 N2 C4 -0.3(3)

loop_
_cod_related_entry_id
_cod_related_entry_database
_cod_related_entry_code
1 ChemSpider 21199831
